data_1503473
loop_
_publ_author_name
'Li, Xiao-Xiao'
'Zhu, Li-Li'
'Zhou, Wen'
'Chen, Zili'

_publ_section_title
;
 Formal intermolecular [2 + 2] cycloaddition reaction of alleneamides with
 alkenes via gold catalysis.
;
_journal_issue 2
_journal_name_full 'Organic letters'
_journal_page_first 436
_journal_page_last 439
_journal_paper_doi 10.1021/ol202703a
_journal_volume 14
_journal_year 2012
_chemical_formula_sum 'C34 H32 F2 N2 O4 S2'
_chemical_formula_weight 634.74
_chemical_name_systematic
; 
 ? 
;
_space_group_IT_number 2
_symmetry_cell_setting triclinic
_symmetry_space_group_name_Hall '-P 1'
_symmetry_space_group_name_H-M 'P -1'
_atom_sites_solution_hydrogens geom
_atom_sites_solution_primary direct
_atom_sites_solution_secondary difmap
_audit_creation_method SHELXL-97
_cell_angle_alpha 91.140(4)
_cell_angle_beta 99.797(4)
_cell_angle_gamma 117.495(6)
_cell_formula_units_Z 2
_cell_length_a 8.4193(13)
_cell_length_b 9.0149(12)
_cell_length_c 23.033(3)
_cell_measurement_reflns_used 5158
_cell_measurement_temperature 113(2)
_cell_measurement_theta_max 27.9
_cell_measurement_theta_min 1.8
_cell_volume 1518.4(4)
_computing_cell_refinement CrystalClear
_computing_data_collection CrystalClear
_computing_data_reduction CrystalClear
_computing_molecular_graphics 'Bruker SHELXTL'
_computing_publication_material 'CrystalStructure 3.8'
_computing_structure_refinement 'SHELXL-97 (Sheldrick, 1997)'
_computing_structure_solution 'SHELXS-97 (Sheldrick, 1990)'
_diffrn_ambient_temperature 113(2)
_diffrn_detector_area_resol_mean 14.22
_diffrn_measured_fraction_theta_full 0.985
_diffrn_measured_fraction_theta_max 0.985
_diffrn_measurement_device_type 'Rigaku Saturn724 CCD'
_diffrn_measurement_method '\w and \f scans'
_diffrn_radiation_monochromator multilayer
_diffrn_radiation_source 'rotating anode'
_diffrn_radiation_type MoK\a
_diffrn_radiation_wavelength 0.71073
_diffrn_reflns_av_R_equivalents 0.0300
_diffrn_reflns_av_sigmaI/netI 0.0578
_diffrn_reflns_limit_h_max 11
_diffrn_reflns_limit_h_min -11
_diffrn_reflns_limit_k_max 11
_diffrn_reflns_limit_k_min -10
_diffrn_reflns_limit_l_max 30
_diffrn_reflns_limit_l_min -30
_diffrn_reflns_number 15738
_diffrn_reflns_theta_full 27.91
_diffrn_reflns_theta_max 27.91
_diffrn_reflns_theta_min 1.81
_diffrn_standards_decay_% 0
_diffrn_standards_interval_count 0
_diffrn_standards_interval_time 0
_diffrn_standards_number 0
_exptl_absorpt_coefficient_mu 0.230
_exptl_absorpt_correction_T_max 0.9818
_exptl_absorpt_correction_T_min 0.9641
_exptl_absorpt_correction_type multi-scan
_exptl_absorpt_process_details CrystalClear
_exptl_crystal_colour Colorless
_exptl_crystal_density_diffrn 1.388
_exptl_crystal_density_method 'not measured'
_exptl_crystal_description Prism
_exptl_crystal_F_000 664
_exptl_crystal_size_max 0.16
_exptl_crystal_size_mid 0.14
_exptl_crystal_size_min 0.08
_refine_diff_density_max 0.248
_refine_diff_density_min -0.414
_refine_diff_density_rms 0.050
_refine_ls_extinction_method none
_refine_ls_goodness_of_fit_ref 1.132
_refine_ls_hydrogen_treatment constr
_refine_ls_matrix_type full
_refine_ls_number_parameters 399
_refine_ls_number_reflns 7131
_refine_ls_number_restraints 0
_refine_ls_restrained_S_all 1.132
_refine_ls_R_factor_all 0.0492
_refine_ls_R_factor_gt 0.0325
_refine_ls_shift/su_max 0.001
_refine_ls_shift/su_mean 0.000
_refine_ls_structure_factor_coef Fsqd
_refine_ls_weighting_details 'calc w=1/[\s^2^(Fo^2^)+(0.0207P)^2^+0.0000P] where P=(Fo^2^+2Fc^2^)/3'
_refine_ls_weighting_scheme calc
_refine_ls_wR_factor_gt 0.0717
_refine_ls_wR_factor_ref 0.0748
_reflns_number_gt 4787
_reflns_number_total 7131
_reflns_threshold_expression >2sigma(I)
_cod_data_source_file ol202703a_si_002.cif
_cod_data_source_block shelx
_cod_depositor_comments
;
The following automatic conversions were performed:

'_symmetry_cell_setting' value 'Triclinic' changed to 'triclinic'
according to /home/saulius/struct/CIF-dictionaries/cif_core.dic
dictionary named 'cif_core.dic' version 2.4.1 from 2010-06-29.

Automatic conversion script
Id: cif_fix_values 1715 2011-07-08 13:25:40Z adriana 
;
_cod_original_sg_symbol_H-M P-1
_cod_database_code 1503473

loop_
_symmetry_equiv_pos_as_xyz
'x, y, z'
'-x, -y, -z'

loop_
_atom_site_label
_atom_site_type_symbol
_atom_site_fract_x
_atom_site_fract_y
_atom_site_fract_z
_atom_site_U_iso_or_equiv
_atom_site_adp_type
_atom_site_occupancy
_atom_site_symmetry_multiplicity
_atom_site_calc_flag
_atom_site_refinement_flags
S1 S 0.04039(5) 0.26980(5) 0.128776(15) 0.01749(9) Uani 1 1 d .
S2 S 0.53007(5) 0.66494(5) 0.385038(16) 0.02009(9) Uani 1 1 d .
F1 F 0.45887(14) 1.08846(12) 0.09327(5) 0.0445(3) Uani 1 1 d .
F2 F -0.12573(11) -0.24235(11) 0.23151(4) 0.0321(2) Uani 1 1 d .
O1 O -0.01592(13) 0.09353(12) 0.12991(4) 0.0223(2) Uani 1 1 d .
O2 O -0.08747(13) 0.33170(13) 0.13184(4) 0.0221(2) Uani 1 1 d .
O3 O 0.39699(14) 0.61984(14) 0.42206(4) 0.0259(3) Uani 1 1 d .
O4 O 0.54637(14) 0.78802(13) 0.34485(4) 0.0247(3) Uani 1 1 d .
N1 N 0.20866(16) 0.37126(15) 0.18675(5) 0.0165(3) Uani 1 1 d .
N2 N 0.47917(16) 0.48969(15) 0.34466(5) 0.0172(3) Uani 1 1 d .
C1 C 0.8772(2) 0.4833(2) 0.34829(7) 0.0303(4) Uani 1 1 d .
H1A H 0.9515 0.4315 0.3446 0.036 Uiso 1 1 calc R
H1B H 0.9083 0.5622 0.3817 0.036 Uiso 1 1 calc R
C2 C 0.7313(2) 0.4458(2) 0.30717(6) 0.0214(3) Uani 1 1 d .
C3 C 0.6438(2) 0.3283(2) 0.24958(6) 0.0244(4) Uani 1 1 d .
H3A H 0.6006 0.2081 0.2550 0.029 Uiso 1 1 calc R
H3B H 0.7194 0.3620 0.2189 0.029 Uiso 1 1 calc R
C4 C 0.49339(19) 0.37978(19) 0.24125(6) 0.0184(3) Uani 1 1 d .
C5 C 0.58589(19) 0.50589(19) 0.29802(6) 0.0178(3) Uani 1 1 d .
H5 H 0.6403 0.6238 0.2873 0.021 Uiso 1 1 calc R
C6 C 0.35023(19) 0.32778(18) 0.19675(6) 0.0176(3) Uani 1 1 d .
H6 H 0.3424 0.2488 0.1670 0.021 Uiso 1 1 calc R
C7 C 0.22227(19) 0.52165(18) 0.21868(6) 0.0190(3) Uani 1 1 d .
H7A H 0.3069 0.5480 0.2574 0.023 Uiso 1 1 calc R
H7B H 0.1005 0.4949 0.2266 0.023 Uiso 1 1 calc R
C8 C 0.28805(19) 0.67579(18) 0.18613(6) 0.0170(3) Uani 1 1 d .
C9 C 0.46800(19) 0.75860(19) 0.17773(6) 0.0212(3) Uani 1 1 d .
H9 H 0.5514 0.7193 0.1938 0.025 Uiso 1 1 calc R
C10 C 0.5263(2) 0.8968(2) 0.14637(7) 0.0268(4) Uani 1 1 d .
H10 H 0.6483 0.9523 0.1403 0.032 Uiso 1 1 calc R
C11 C 0.4031(2) 0.9521(2) 0.12416(7) 0.0277(4) Uani 1 1 d .
C12 C 0.2249(2) 0.87555(19) 0.13160(7) 0.0253(4) Uani 1 1 d .
H12 H 0.1430 0.9168 0.1158 0.030 Uiso 1 1 calc R
C13 C 0.1688(2) 0.73644(19) 0.16281(6) 0.0205(3) Uani 1 1 d .
H13 H 0.0462 0.6813 0.1684 0.025 Uiso 1 1 calc R
C14 C 0.13173(18) 0.32836(19) 0.06432(6) 0.0168(3) Uani 1 1 d .
C15 C 0.16070(19) 0.21433(19) 0.03206(6) 0.0205(3) Uani 1 1 d .
H15 H 0.1334 0.1071 0.0448 0.025 Uiso 1 1 calc R
C16 C 0.2302(2) 0.25934(19) -0.01909(6) 0.0221(3) Uani 1 1 d .
H16 H 0.2496 0.1816 -0.0414 0.027 Uiso 1 1 calc R
C17 C 0.27176(18) 0.41596(19) -0.03824(6) 0.0185(3) Uani 1 1 d .
C18 C 0.24227(19) 0.52845(19) -0.00506(6) 0.0197(3) Uani 1 1 d .
H18 H 0.2705 0.6361 -0.0176 0.024 Uiso 1 1 calc R
C19 C 0.17213(19) 0.48532(19) 0.04613(6) 0.0191(3) Uani 1 1 d .
H19 H 0.1521 0.5627 0.0684 0.023 Uiso 1 1 calc R
C20 C 0.3470(2) 0.4632(2) -0.09362(6) 0.0235(4) Uani 1 1 d .
H20A H 0.3320 0.5592 -0.1072 0.035 Uiso 1 1 calc R
H20B H 0.2809 0.3674 -0.1246 0.035 Uiso 1 1 calc R
H20C H 0.4771 0.4939 -0.0852 0.035 Uiso 1 1 calc R
C21 C 0.4276(2) 0.33652(18) 0.37555(6) 0.0213(3) Uani 1 1 d .
H21A H 0.3845 0.3515 0.4115 0.026 Uiso 1 1 calc R
H21B H 0.5368 0.3209 0.3883 0.026 Uiso 1 1 calc R
C22 C 0.2795(2) 0.18140(19) 0.33653(6) 0.0191(3) Uani 1 1 d .
C23 C 0.1169(2) 0.1769(2) 0.30896(6) 0.0220(3) Uani 1 1 d .
H23 H 0.0997 0.2728 0.3146 0.026 Uiso 1 1 calc R
C24 C -0.0208(2) 0.0348(2) 0.27336(6) 0.0242(4) Uani 1 1 d .
H24 H -0.1315 0.0318 0.2541 0.029 Uiso 1 1 calc R
C25 C 0.0091(2) -0.10203(19) 0.26703(6) 0.0234(4) Uani 1 1 d .
C26 C 0.1645(2) -0.1055(2) 0.29451(6) 0.0234(4) Uani 1 1 d .
H26 H 0.1781 -0.2038 0.2900 0.028 Uiso 1 1 calc R
C27 C 0.3022(2) 0.03954(19) 0.32940(6) 0.0215(3) Uani 1 1 d .
H27 H 0.4125 0.0414 0.3485 0.026 Uiso 1 1 calc R
C28 C 0.74620(19) 0.72973(18) 0.43094(6) 0.0190(3) Uani 1 1 d .
C29 C 0.9015(2) 0.86092(19) 0.41755(6) 0.0238(4) Uani 1 1 d .
H29 H 0.8915 0.9229 0.3855 0.029 Uiso 1 1 calc R
C30 C 1.0711(2) 0.9003(2) 0.45152(7) 0.0259(4) Uani 1 1 d .
H30 H 1.1775 0.9904 0.4426 0.031 Uiso 1 1 calc R
C31 C 1.0888(2) 0.8105(2) 0.49840(7) 0.0251(4) Uani 1 1 d .
C32 C 0.9306(2) 0.68044(19) 0.51160(6) 0.0239(4) Uani 1 1 d .
H32 H 0.9402 0.6187 0.5438 0.029 Uiso 1 1 calc R
C33 C 0.7599(2) 0.64042(19) 0.47840(6) 0.0216(3) Uani 1 1 d .
H33 H 0.6530 0.5526 0.4880 0.026 Uiso 1 1 calc R
C34 C 1.2746(2) 0.8508(2) 0.53390(7) 0.0355(4) Uani 1 1 d .
H34A H 1.3205 0.7825 0.5160 0.053 Uiso 1 1 calc R
H34B H 1.2648 0.8256 0.5747 0.053 Uiso 1 1 calc R
H34C H 1.3593 0.9704 0.5340 0.053 Uiso 1 1 calc R

loop_
_atom_site_aniso_label
_atom_site_aniso_U_11
_atom_site_aniso_U_22
_atom_site_aniso_U_33
_atom_site_aniso_U_23
_atom_site_aniso_U_13
_atom_site_aniso_U_12
S1 0.01468(18) 0.0200(2) 0.01591(17) 0.00369(15) 0.00246(14) 0.00679(15)
S2 0.0248(2) 0.0226(2) 0.01502(17) 0.00178(15) 0.00295(15) 0.01337(17)
F1 0.0406(6) 0.0296(6) 0.0627(7) 0.0257(5) 0.0110(5) 0.0150(5)
F2 0.0218(5) 0.0336(6) 0.0275(5) -0.0054(4) 0.0039(4) 0.0025(4)
O1 0.0206(5) 0.0168(6) 0.0244(5) 0.0054(4) 0.0041(4) 0.0046(4)
O2 0.0163(5) 0.0301(6) 0.0221(5) 0.0045(5) 0.0044(4) 0.0124(5)
O3 0.0265(6) 0.0346(7) 0.0216(5) 0.0009(5) 0.0081(5) 0.0175(5)
O4 0.0354(6) 0.0228(6) 0.0188(5) 0.0043(5) 0.0015(5) 0.0174(5)
N1 0.0178(6) 0.0173(7) 0.0137(6) 0.0017(5) 0.0011(5) 0.0086(5)
N2 0.0212(6) 0.0177(7) 0.0130(6) 0.0015(5) 0.0035(5) 0.0096(5)
C1 0.0311(9) 0.0438(11) 0.0230(8) -0.0026(8) -0.0008(7) 0.0258(9)
C2 0.0214(8) 0.0269(9) 0.0187(7) 0.0040(6) 0.0048(6) 0.0134(7)
C3 0.0253(8) 0.0322(10) 0.0194(7) 0.0007(7) 0.0023(6) 0.0174(7)
C4 0.0201(7) 0.0207(8) 0.0162(7) 0.0037(6) 0.0047(6) 0.0107(6)
C5 0.0175(7) 0.0228(9) 0.0134(7) 0.0021(6) 0.0030(6) 0.0098(6)
C6 0.0197(7) 0.0203(8) 0.0155(7) 0.0041(6) 0.0056(6) 0.0108(6)
C7 0.0203(8) 0.0247(9) 0.0156(7) 0.0009(6) 0.0042(6) 0.0132(7)
C8 0.0191(7) 0.0168(8) 0.0148(7) -0.0018(6) 0.0016(6) 0.0089(6)
C9 0.0180(7) 0.0238(9) 0.0224(7) 0.0011(7) 0.0006(6) 0.0115(7)
C10 0.0184(8) 0.0247(9) 0.0329(9) 0.0045(7) 0.0048(7) 0.0067(7)
C11 0.0313(9) 0.0168(9) 0.0319(9) 0.0068(7) 0.0051(7) 0.0092(7)
C12 0.0260(8) 0.0248(9) 0.0288(8) 0.0006(7) -0.0016(7) 0.0176(7)
C13 0.0186(7) 0.0228(9) 0.0219(7) -0.0019(7) 0.0029(6) 0.0119(7)
C14 0.0118(7) 0.0213(8) 0.0142(7) 0.0020(6) 0.0017(5) 0.0056(6)
C15 0.0224(8) 0.0178(8) 0.0206(7) 0.0019(6) 0.0012(6) 0.0100(7)
C16 0.0253(8) 0.0240(9) 0.0188(7) -0.0017(7) 0.0033(6) 0.0137(7)
C17 0.0130(7) 0.0266(9) 0.0141(7) 0.0007(6) -0.0008(6) 0.0090(6)
C18 0.0201(8) 0.0203(8) 0.0180(7) 0.0063(6) 0.0028(6) 0.0093(7)
C19 0.0194(8) 0.0214(8) 0.0174(7) 0.0008(6) 0.0027(6) 0.0108(7)
C20 0.0228(8) 0.0322(10) 0.0181(7) 0.0049(7) 0.0049(6) 0.0148(7)
C21 0.0245(8) 0.0224(9) 0.0166(7) 0.0059(6) 0.0050(6) 0.0105(7)
C22 0.0217(8) 0.0216(8) 0.0139(7) 0.0046(6) 0.0064(6) 0.0092(7)
C23 0.0245(8) 0.0244(9) 0.0212(7) 0.0072(7) 0.0088(7) 0.0133(7)
C24 0.0175(8) 0.0331(10) 0.0212(7) 0.0092(7) 0.0067(6) 0.0102(7)
C25 0.0205(8) 0.0248(9) 0.0165(7) -0.0007(7) 0.0061(6) 0.0030(7)
C26 0.0266(8) 0.0226(9) 0.0206(8) 0.0017(7) 0.0072(7) 0.0106(7)
C27 0.0221(8) 0.0255(9) 0.0180(7) 0.0046(7) 0.0048(6) 0.0119(7)
C28 0.0222(8) 0.0204(9) 0.0138(7) -0.0005(6) 0.0024(6) 0.0100(7)
C29 0.0336(9) 0.0226(9) 0.0145(7) 0.0028(6) 0.0059(7) 0.0123(7)
C30 0.0248(8) 0.0250(9) 0.0215(8) -0.0007(7) 0.0068(7) 0.0059(7)
C31 0.0256(8) 0.0302(10) 0.0192(7) -0.0021(7) 0.0023(7) 0.0138(7)
C32 0.0285(9) 0.0256(9) 0.0166(7) 0.0024(7) 0.0011(6) 0.0131(7)
C33 0.0234(8) 0.0225(9) 0.0164(7) 0.0025(6) 0.0049(6) 0.0086(7)
C34 0.0273(9) 0.0430(12) 0.0333(9) 0.0024(9) 0.0003(8) 0.0163(9)

loop_
_atom_type_symbol
_atom_type_description
_atom_type_scat_dispersion_real
_atom_type_scat_dispersion_imag
_atom_type_scat_source
C C 0.0033 0.0016 'International Tables Vol C Tables 4.2.6.8 and 6.1.1.4'
H H 0.0000 0.0000 'International Tables Vol C Tables 4.2.6.8 and 6.1.1.4'
N N 0.0061 0.0033 'International Tables Vol C Tables 4.2.6.8 and 6.1.1.4'
O O 0.0106 0.0060 'International Tables Vol C Tables 4.2.6.8 and 6.1.1.4'
F F 0.0171 0.0103 'International Tables Vol C Tables 4.2.6.8 and 6.1.1.4'
S S 0.1246 0.1234 'International Tables Vol C Tables 4.2.6.8 and 6.1.1.4'

loop_
_geom_angle_atom_site_label_1
_geom_angle_atom_site_label_2
_geom_angle_atom_site_label_3
_geom_angle
O2 S1 O1 120.03(6)
O2 S1 N1 105.14(6)
O1 S1 N1 107.33(6)
O2 S1 C14 109.36(7)
O1 S1 C14 106.80(7)
N1 S1 C14 107.61(6)
O4 S2 O3 119.62(7)
O4 S2 N2 106.85(6)
O3 S2 N2 106.25(6)
O4 S2 C28 108.49(7)
O3 S2 C28 108.28(7)
N2 S2 C28 106.65(7)
C6 N1 C7 122.23(11)
C6 N1 S1 117.46(10)
C7 N1 S1 119.32(10)
C21 N2 C5 116.34(12)
C21 N2 S2 116.64(9)
C5 N2 S2 116.73(9)
C2 C1 H1A 120.0
C2 C1 H1B 120.0
H1A C1 H1B 120.0
C1 C2 C3 133.56(15)
C1 C2 C5 133.97(15)
C3 C2 C5 92.46(11)
C2 C3 C4 88.33(11)
C2 C3 H3A 113.9
C4 C3 H3A 113.9
C2 C3 H3B 113.9
C4 C3 H3B 113.9
H3A C3 H3B 111.1
C6 C4 C3 127.73(14)
C6 C4 C5 140.05(15)
C3 C4 C5 92.13(11)
N2 C5 C2 119.31(12)
N2 C5 C4 118.72(11)
C2 C5 C4 86.97(11)
N2 C5 H5 110.0
C2 C5 H5 110.0
C4 C5 H5 110.0
C4 C6 N1 130.10(14)
C4 C6 H6 114.9
N1 C6 H6 114.9
N1 C7 C8 114.45(11)
N1 C7 H7A 108.6
C8 C7 H7A 108.6
N1 C7 H7B 108.6
C8 C7 H7B 108.6
H7A C7 H7B 107.6
C13 C8 C9 118.63(15)
C13 C8 C7 120.29(13)
C9 C8 C7 121.07(14)
C10 C9 C8 120.91(15)
C10 C9 H9 119.5
C8 C9 H9 119.5
C11 C10 C9 118.29(15)
C11 C10 H10 120.9
C9 C10 H10 120.9
F1 C11 C12 118.18(15)
F1 C11 C10 118.88(15)
C12 C11 C10 122.94(16)
C11 C12 C13 117.90(15)
C11 C12 H12 121.0
C13 C12 H12 121.0
C12 C13 C8 121.33(14)
C12 C13 H13 119.3
C8 C13 H13 119.3
C19 C14 C15 120.78(13)
C19 C14 S1 120.22(11)
C15 C14 S1 119.00(12)
C16 C15 C14 119.06(15)
C16 C15 H15 120.5
C14 C15 H15 120.5
C15 C16 C17 121.25(15)
C15 C16 H16 119.4
C17 C16 H16 119.4
C16 C17 C18 118.67(14)
C16 C17 C20 120.74(14)
C18 C17 C20 120.58(15)
C19 C18 C17 120.88(15)
C19 C18 H18 119.6
C17 C18 H18 119.6
C14 C19 C18 119.36(14)
C14 C19 H19 120.3
C18 C19 H19 120.3
C17 C20 H20A 109.5
C17 C20 H20B 109.5
H20A C20 H20B 109.5
C17 C20 H20C 109.5
H20A C20 H20C 109.5
H20B C20 H20C 109.5
N2 C21 C22 112.01(12)
N2 C21 H21A 109.2
C22 C21 H21A 109.2
N2 C21 H21B 109.2
C22 C21 H21B 109.2
H21A C21 H21B 107.9
C27 C22 C23 119.30(14)
C27 C22 C21 120.13(14)
C23 C22 C21 120.54(14)
C24 C23 C22 121.12(15)
C24 C23 H23 119.4
C22 C23 H23 119.4
C25 C24 C23 117.43(15)
C25 C24 H24 121.3
C23 C24 H24 121.3
C26 C25 F2 118.57(14)
C26 C25 C24 123.69(14)
F2 C25 C24 117.74(14)
C25 C26 C27 117.91(15)
C25 C26 H26 121.0
C27 C26 H26 121.0
C22 C27 C26 120.52(15)
C22 C27 H27 119.7
C26 C27 H27 119.7
C29 C28 C33 120.61(14)
C29 C28 S2 120.34(12)
C33 C28 S2 118.92(11)
C30 C29 C28 119.13(15)
C30 C29 H29 120.4
C28 C29 H29 120.4
C29 C30 C31 121.36(15)
C29 C30 H30 119.3
C31 C30 H30 119.3
C30 C31 C32 118.56(15)
C30 C31 C34 120.94(15)
C32 C31 C34 120.49(15)
C33 C32 C31 120.80(15)
C33 C32 H32 119.6
C31 C32 H32 119.6
C32 C33 C28 119.52(14)
C32 C33 H33 120.2
C28 C33 H33 120.2
C31 C34 H34A 109.5
C31 C34 H34B 109.5
H34A C34 H34B 109.5
C31 C34 H34C 109.5
H34A C34 H34C 109.5
H34B C34 H34C 109.5

loop_
_geom_bond_atom_site_label_1
_geom_bond_atom_site_label_2
_geom_bond_distance
S1 O2 1.4333(11)
S1 O1 1.4356(11)
S1 N1 1.6546(11)
S1 C14 1.7661(14)
S2 O4 1.4319(11)
S2 O3 1.4375(11)
S2 N2 1.6508(12)
S2 C28 1.7633(15)
F1 C11 1.3611(18)
F2 C25 1.3692(16)
N1 C6 1.4032(18)
N1 C7 1.4766(18)
N2 C21 1.4807(18)
N2 C5 1.4820(17)
C1 C2 1.315(2)
C1 H1A 0.9500
C1 H1B 0.9500
C2 C3 1.5212(19)
C2 C5 1.538(2)
C3 C4 1.523(2)
C3 H3A 0.9900
C3 H3B 0.9900
C4 C6 1.3273(19)
C4 C5 1.5444(18)
C5 H5 1.0000
C6 H6 0.9500
C7 C8 1.507(2)
C7 H7A 0.9900
C7 H7B 0.9900
C8 C13 1.390(2)
C8 C9 1.3969(19)
C9 C10 1.381(2)
C9 H9 0.9500
C10 C11 1.376(2)
C10 H10 0.9500
C11 C12 1.375(2)
C12 C13 1.384(2)
C12 H12 0.9500
C13 H13 0.9500
C14 C19 1.386(2)
C14 C15 1.390(2)
C15 C16 1.389(2)
C15 H15 0.9500
C16 C17 1.390(2)
C16 H16 0.9500
C17 C18 1.393(2)
C17 C20 1.5024(19)
C18 C19 1.3904(19)
C18 H18 0.9500
C19 H19 0.9500
C20 H20A 0.9800
C20 H20B 0.9800
C20 H20C 0.9800
C21 C22 1.5089(19)
C21 H21A 0.9900
C21 H21B 0.9900
C22 C27 1.388(2)
C22 C23 1.390(2)
C23 C24 1.386(2)
C23 H23 0.9500
C24 C25 1.377(2)
C24 H24 0.9500
C25 C26 1.368(2)
C26 C27 1.393(2)
C26 H26 0.9500
C27 H27 0.9500
C28 C29 1.388(2)
C28 C33 1.391(2)
C29 C30 1.385(2)
C29 H29 0.9500
C30 C31 1.391(2)
C30 H30 0.9500
C31 C32 1.397(2)
C31 C34 1.509(2)
C32 C33 1.384(2)
C32 H32 0.9500
C33 H33 0.9500
C34 H34A 0.9800
C34 H34B 0.9800
C34 H34C 0.9800

loop_
_geom_torsion_atom_site_label_1
_geom_torsion_atom_site_label_2
_geom_torsion_atom_site_label_3
_geom_torsion_atom_site_label_4
_geom_torsion
O2 S1 N1 C6 176.50(10)
O1 S1 N1 C6 47.63(12)
C14 S1 N1 C6 -67.00(12)
O2 S1 N1 C7 -14.63(12)
O1 S1 N1 C7 -143.50(10)
C14 S1 N1 C7 101.88(11)
O4 S2 N2 C21 -170.95(10)
O3 S2 N2 C21 -42.17(12)
C28 S2 N2 C21 73.18(11)
O4 S2 N2 C5 45.11(12)
O3 S2 N2 C5 173.89(10)
C28 S2 N2 C5 -70.76(11)
C1 C2 C3 C4 178.47(19)
C5 C2 C3 C4 -2.62(12)
C2 C3 C4 C6 179.66(15)
C2 C3 C4 C5 2.61(12)
C21 N2 C5 C2 -37.37(17)
S2 N2 C5 C2 106.68(14)
C21 N2 C5 C4 66.43(16)
S2 N2 C5 C4 -149.52(11)
C1 C2 C5 N2 -57.0(2)
C3 C2 C5 N2 124.06(13)
C1 C2 C5 C4 -178.52(19)
C3 C2 C5 C4 2.59(11)
C6 C4 C5 N2 59.0(3)
C3 C4 C5 N2 -124.59(14)
C6 C4 C5 C2 -178.9(2)
C3 C4 C5 C2 -2.58(11)
C3 C4 C6 N1 -179.71(15)
C5 C4 C6 N1 -4.3(3)
C7 N1 C6 C4 16.4(2)
S1 N1 C6 C4 -175.02(13)
C6 N1 C7 C8 94.82(15)
S1 N1 C7 C8 -73.51(14)
N1 C7 C8 C13 109.75(15)
N1 C7 C8 C9 -68.99(17)
C13 C8 C9 C10 -0.7(2)
C7 C8 C9 C10 178.06(13)
C8 C9 C10 C11 0.7(2)
C9 C10 C11 F1 179.86(13)
C9 C10 C11 C12 -0.3(2)
F1 C11 C12 C13 179.68(13)
C10 C11 C12 C13 -0.2(2)
C11 C12 C13 C8 0.2(2)
C9 C8 C13 C12 0.2(2)
C7 C8 C13 C12 -178.54(13)
O2 S1 C14 C19 38.76(13)
O1 S1 C14 C19 170.08(11)
N1 S1 C14 C19 -74.95(13)
O2 S1 C14 C15 -140.69(11)
O1 S1 C14 C15 -9.37(13)
N1 S1 C14 C15 105.60(12)
C19 C14 C15 C16 -0.3(2)
S1 C14 C15 C16 179.12(11)
C14 C15 C16 C17 0.3(2)
C15 C16 C17 C18 -0.1(2)
C15 C16 C17 C20 179.95(13)
C16 C17 C18 C19 -0.2(2)
C20 C17 C18 C19 179.79(13)
C15 C14 C19 C18 0.1(2)
S1 C14 C19 C18 -179.37(10)
C17 C18 C19 C14 0.2(2)
C5 N2 C21 C22 -72.49(15)
S2 N2 C21 C22 143.42(11)
N2 C21 C22 C27 128.39(14)
N2 C21 C22 C23 -53.74(18)
C27 C22 C23 C24 -1.6(2)
C21 C22 C23 C24 -179.53(13)
C22 C23 C24 C25 0.8(2)
C23 C24 C25 C26 1.1(2)
C23 C24 C25 F2 -179.46(12)
F2 C25 C26 C27 178.53(12)
C24 C25 C26 C27 -2.0(2)
C23 C22 C27 C26 0.7(2)
C21 C22 C27 C26 178.57(13)
C25 C26 C27 C22 1.1(2)
O4 S2 C28 C29 -11.78(14)
O3 S2 C28 C29 -143.02(12)
N2 S2 C28 C29 103.00(13)
O4 S2 C28 C33 172.32(11)
O3 S2 C28 C33 41.08(14)
N2 S2 C28 C33 -72.90(13)
C33 C28 C29 C30 1.0(2)
S2 C28 C29 C30 -174.79(12)
C28 C29 C30 C31 0.4(2)
C29 C30 C31 C32 -1.2(2)
C29 C30 C31 C34 178.02(15)
C30 C31 C32 C33 0.7(2)
C34 C31 C32 C33 -178.57(15)
C31 C32 C33 C28 0.7(2)
C29 C28 C33 C32 -1.6(2)
S2 C28 C33 C32 174.31(12)
